data_4127521
loop_
_publ_author_name
'Song, Fangyuan'
'Al-Ameed, Karrar'
'Schilling, Mauro'
'Fox, Thomas'
'Luber, Sandra'
'Patzke, Greta R.'

_publ_section_title
;
 Mechanistically Driven Control over Cubane Oxo Cluster Catalysts.
;
_journal_issue 22
_journal_name_full 'Journal of the American Chemical Society'
_journal_page_first 8846
_journal_page_last 8857
_journal_paper_doi 10.1021/jacs.9b01356
_journal_volume 141
_journal_year 2019
_chemical_formula_moiety 'C52 H48 Co4 N8 O16, 3.41(C2 H6 O), 0.59(C2 H5 O)'
_chemical_formula_sum 'C60 H72 Co4 N8 O20'
_chemical_formula_weight 1460.97
_space_group_crystal_system monoclinic
_space_group_IT_number 14
_space_group_name_Hall '-P 2ybc'
_space_group_name_H-M_alt 'P 1 21/c 1'
_symmetry_space_group_name_Hall '-P 2ybc'
_symmetry_space_group_name_H-M 'P 1 21/c 1'
_atom_sites_solution_hydrogens mixed
_audit_creation_date 2018-11-15
_audit_creation_method
;
Olex2 1.2
(compiled 2018.05.29 svn.r3508 for OlexSys, GUI svn.r5506)
;
_cell_angle_alpha 90
_cell_angle_beta 106.059(7)
_cell_angle_gamma 90
_cell_formula_units_Z 2
_cell_length_a 12.6067(10)
_cell_length_b 14.0325(6)
_cell_length_c 18.7571(12)
_cell_measurement_reflns_used 5789
_cell_measurement_temperature 184(3)
_cell_measurement_theta_max 25.3910
_cell_measurement_theta_min 2.6740
_cell_volume 3188.7(4)
_computing_cell_refinement 'CrysAlisPro 1.171.39.46 (Rigaku OD, 2018)'
_computing_data_collection 'CrysAlisPro 1.171.39.46 (Rigaku OD, 2018)'
_computing_data_reduction 'CrysAlisPro 1.171.39.46 (Rigaku OD, 2018)'
_computing_molecular_graphics 'Olex2 (Dolomanov et al., 2009)'
_computing_publication_material 'Olex2 (Dolomanov et al., 2009)'
_computing_structure_refinement 'ShelXL (Sheldrick, 2015)'
_computing_structure_solution 'ShelXT (Sheldrick, 2015)'
_diffrn_ambient_environment N~2~
_diffrn_ambient_temperature 184(3)
_diffrn_detector 'CCD plate'
_diffrn_detector_area_resol_mean 10.4498
_diffrn_detector_type Ruby
_diffrn_measured_fraction_theta_full 0.999
_diffrn_measured_fraction_theta_max 0.999
_diffrn_measurement_details
;
List of Runs (angles in degrees, time in seconds):

  # Type    Start    End  Width  t~exp~   \w     \q     \k     \f   Frames
--------------------------------------------------------------------------
  1  \w   -101.00 -75.00   1.00  100.00    --  -11.40-178.00  60.00   26
  2  \w    -99.00 -58.00   1.00  100.00    --  -11.40 178.00 120.00   41
  3  \w     51.00  77.00   1.00  100.00    --  -11.40-178.00   0.00   26
  4  \w     -9.00  16.00   1.00  100.00    --   12.18 104.00 155.00   25
  5  \w     -8.00  47.00   1.00  100.00    --   12.18  57.00   0.00   55
  6  \w    -34.00  86.00   1.00  100.00    --   12.18  19.00 120.00  120
  7  \w     -2.00  76.00   1.00  100.00    --   12.18   0.00  30.00   78
;
_diffrn_measurement_device 'four-circle diffractometer'
_diffrn_measurement_device_type 'Xcalibur, Ruby'
_diffrn_measurement_method '\w scans'
_diffrn_orient_matrix_type 'CrysAlisPro convention (1999,Acta A55,543-557)'
_diffrn_orient_matrix_UB_11 0.0487703000
_diffrn_orient_matrix_UB_12 0.0114441000
_diffrn_orient_matrix_UB_13 -0.0100833000
_diffrn_orient_matrix_UB_21 0.0321859000
_diffrn_orient_matrix_UB_22 -0.0114652000
_diffrn_orient_matrix_UB_23 0.0363725000
_diffrn_orient_matrix_UB_31 0.0038581000
_diffrn_orient_matrix_UB_32 -0.0478620000
_diffrn_orient_matrix_UB_33 -0.0111225000
_diffrn_radiation_monochromator graphite
_diffrn_radiation_probe x-ray
_diffrn_radiation_type MoK\a
_diffrn_radiation_wavelength 0.71073
_diffrn_reflns_av_R_equivalents 0.0641
_diffrn_reflns_av_unetI/netI 0.0618
_diffrn_reflns_Laue_measured_fraction_full 0.999
_diffrn_reflns_Laue_measured_fraction_max 0.999
_diffrn_reflns_limit_h_max 10
_diffrn_reflns_limit_h_min -15
_diffrn_reflns_limit_k_max 17
_diffrn_reflns_limit_k_min -17
_diffrn_reflns_limit_l_max 22
_diffrn_reflns_limit_l_min -20
_diffrn_reflns_number 28602
_diffrn_reflns_point_group_measured_fraction_full 0.999
_diffrn_reflns_point_group_measured_fraction_max 0.999
_diffrn_reflns_theta_full 25.242
_diffrn_reflns_theta_max 25.680
_diffrn_reflns_theta_min 2.415
_diffrn_source 'fine-focus sealed X-ray tube'
_diffrn_source_type 'Enhance (Mo) X-ray Source'
_exptl_absorpt_coefficient_mu 1.103
_exptl_absorpt_correction_T_max 0.944
_exptl_absorpt_correction_T_min 0.797
_exptl_absorpt_correction_type analytical
_exptl_absorpt_process_details
;
CrysAlisPro 1.171.39.46 (Rigaku Oxford Diffraction, 2018)
Analytical numeric absorption correction using a multifaceted crystal
            model based on expressions derived by R.C. Clark & J.S. Reid.
(Clark, R. C. & Reid, J. S. (1995). Acta Cryst. A51, 887-897)
Empirical absorption correction using spherical harmonics,
 implemented in SCALE3 ABSPACK scaling algorithm.
;
_exptl_crystal_colour 'clear pinkish violet'
_exptl_crystal_colour_lustre clear
_exptl_crystal_colour_modifier pinkish
_exptl_crystal_colour_primary violet
_exptl_crystal_density_diffrn 1.522
_exptl_crystal_description plate
_exptl_crystal_F_000 1512
_exptl_crystal_size_max 0.305
_exptl_crystal_size_mid 0.125
_exptl_crystal_size_min 0.064
_refine_diff_density_max 0.770
_refine_diff_density_min -0.628
_refine_diff_density_rms 0.084
_refine_ls_extinction_method none
_refine_ls_goodness_of_fit_ref 1.020
_refine_ls_hydrogen_treatment mixed
_refine_ls_matrix_type full
_refine_ls_number_parameters 457
_refine_ls_number_reflns 6049
_refine_ls_number_restraints 86
_refine_ls_restrained_S_all 1.025
_refine_ls_R_factor_all 0.0788
_refine_ls_R_factor_gt 0.0489
_refine_ls_shift/su_max 0.001
_refine_ls_shift/su_mean 0.000
_refine_ls_structure_factor_coef Fsqd
_refine_ls_weighting_details 'w=1/[\s^2^(Fo^2^)+(0.0522P)^2^+4.1813P] where P=(Fo^2^+2Fc^2^)/3'
_refine_ls_weighting_scheme calc
_refine_ls_wR_factor_gt 0.1129
_refine_ls_wR_factor_ref 0.1272
_reflns_Friedel_coverage 0.000
_reflns_number_gt 4326
_reflns_number_total 6049
_reflns_threshold_expression 'I > 2\s(I)'
_cod_data_source_file ja9b01356_si_002.cif
_cod_data_source_block 1891332(DefectCocubane)
_cod_database_code 4127521
_shelx_shelxl_version_number 2018/3
_chemical_oxdiff_formula 'C58 H65 Co4 N8 O20'
_shelx_space_group_comment
;
The symmetry employed for this shelxl refinement is uniquely defined
by the following loop, which should always be used as a source of
symmetry information in preference to the above space-group names.
They are only intended as comments.
;
_reflns_odcompleteness_completeness 99.91
_reflns_odcompleteness_iscentric 1
_reflns_odcompleteness_theta 25.63
_olex2_refinement_description
;
1. Fixed Uiso
 At 1.2 times of:
  All C(H) groups, All C(H,H) groups
 At 1.5 times of:
  All C(H,H,H) groups, All O(H) groups
2. Restrained distances
 O10B-C29B = O10A-C29A
 1.45 with sigma of 0.005
 C29A-C30A = C29B-C30B
 1.48 with sigma of 0.005
 O4-H4
 0.86 with sigma of 0.005
 O10B-C30B
 2.32 with sigma of 0.005
 C29A-C30A \\sim C29B-C30B
 with sigma of 0.005
 O10B-C29B \\sim O10A-C29A
 with sigma of 0.005
3. Uiso/Uaniso restraints and constraints
O10B \\sim C29B \\sim C29A \\sim O10A \\sim C30B \\sim C30A: within 2A with
sigma of 0.002 and sigma for terminal atoms of 0.08
O10B \\sim O10A \\sim C29A \\sim C29B \\sim C30B \\sim C30A: within 2A with
sigma of 0.002 and sigma for terminal atoms of 0.08
4. Rigid body (RIGU) restrains
 O10B, O10A, C29A, C29B, C30B, C30A
 with sigma for 1-2 distances of 0.002 and sigma for 1-3 distances of 0.004
 C30A, C30B, C29A, C29B, O10B, O10A
 with sigma for 1-2 distances of 0.002 and sigma for 1-3 distances of 0.004
5. Others
 Sof(C30B)=Sof(H30D)=Sof(H30E)=Sof(H30F)=Sof(C29B)=Sof(H29C)=Sof(H29D)=
 Sof(O10B)=1-FVAR(1)
 Sof(O10A)=Sof(H10A)=Sof(C30A)=Sof(H30A)=Sof(H30B)=Sof(H30C)=Sof(C29A)=
 Sof(H29A)=Sof(H29B)=FVAR(1)
6.a Secondary CH2 refined with riding coordinates:
 C29A(H29A,H29B), C27(H27A,H27B), C29B(H29C,H29D)
6.b Aromatic/amide H refined with riding coordinates:
 C4(H4A), C8(H8), C19(H19), C22(H22), C3(H3A), C11(H11), C20(H20), C21(H21),
 C9(H9), C10(H10), C1(H1), C15(H15), C12(H12), C2(H2), C14(H14), C13(H13)
6.c Idealised Me refined as rotating group:
 C24(H24A,H24B,H24C), C26(H26A,H26B,H26C), C30A(H30A,H30B,H30C), C28(H28A,H28B,
 H28C), C30B(H30D,H30E,H30F)
6.d Idealised tetrahedral OH refined as rotating group:
 O3(H3), O9(H9A), O10A(H10A)
;
_olex2_submission_special_instructions 'No special instructions were received'
_oxdiff_exptl_absorpt_empirical_details
;
Empirical correction (ABSPACK) includes:
- Absorption correction using spherical harmonics
- Frame scaling
;
_oxdiff_exptl_absorpt_empirical_full_max 1.328
_oxdiff_exptl_absorpt_empirical_full_min 0.806

loop_
_space_group_symop_operation_xyz
'x, y, z'
'-x, y+1/2, -z+1/2'
'-x, -y, -z'
'x, -y-1/2, z-1/2'

loop_
_atom_site_label
_atom_site_type_symbol
_atom_site_fract_x
_atom_site_fract_y
_atom_site_fract_z
_atom_site_U_iso_or_equiv
_atom_site_adp_type
_atom_site_occupancy
_atom_site_site_symmetry_order
_atom_site_calc_flag
_atom_site_refinement_flags_posn
_atom_site_refinement_flags_adp
_atom_site_refinement_flags_occupancy
_atom_site_disorder_assembly
_atom_site_disorder_group
Co2 Co 0.57261(4) 0.91739(3) 0.54646(2) 0.01680(15) Uani 1 1 d . . . . .
Co1 Co 0.31844(4) 0.91377(3) 0.53331(3) 0.01851(15) Uani 1 1 d . . . . .
O2 O 0.4294(2) 0.93130(14) 0.46273(12) 0.0161(5) Uani 1 1 d . . . . .
O7 O 0.6961(2) 0.93804(15) 0.49619(14) 0.0223(6) Uani 1 1 d . . . . .
O1 O 0.4607(2) 0.93701(15) 0.61266(13) 0.0185(6) Uani 1 1 d . . . . .
O3 O 0.4422(3) 0.90883(17) 0.73072(14) 0.0253(6) Uani 1 1 d . . . . .
H3 H 0.373522 0.900576 0.718475 0.07(2) Uiso 1 1 calc GR . . . .
O4 O 0.4512(2) 0.89163(17) 0.34702(14) 0.0253(6) Uani 1 1 d D . . . .
O5 O 0.1805(2) 0.91746(18) 0.56764(15) 0.0312(7) Uani 1 1 d . . . . .
N2 N 0.6667(3) 0.8834(2) 0.65432(17) 0.0234(7) Uani 1 1 d . . . . .
N1 N 0.3616(3) 0.77368(19) 0.58288(16) 0.0211(7) Uani 1 1 d . . . . .
O6 O 0.2246(3) 0.8832(2) 0.68819(18) 0.0494(9) Uani 1 1 d . . . . .
N3 N 0.2296(3) 0.85929(19) 0.42821(17) 0.0231(7) Uani 1 1 d . . . . .
N4 N 0.5423(3) 0.77530(19) 0.50335(16) 0.0211(7) Uani 1 1 d . . . . .
O8 O 0.7968(3) 0.80641(19) 0.51736(17) 0.0435(8) Uani 1 1 d . . . . .
C7 C 0.6105(3) 0.8742(2) 0.7051(2) 0.0206(8) Uani 1 1 d . . . . .
C6 C 0.4854(3) 0.8760(2) 0.67351(19) 0.0199(8) Uani 1 1 d . . . . .
C5 C 0.4373(3) 0.7763(2) 0.64850(19) 0.0199(8) Uani 1 1 d . . . . .
C18 C 0.4678(3) 0.7702(2) 0.43761(19) 0.0199(8) Uani 1 1 d . . . . .
C17 C 0.4098(3) 0.8640(2) 0.40656(19) 0.0201(8) Uani 1 1 d . . . . .
C4 C 0.4674(4) 0.6966(2) 0.6926(2) 0.0276(9) Uani 1 1 d . . . . .
H4A H 0.520944 0.700860 0.739389 0.033 Uiso 1 1 calc R . . . .
C8 C 0.6634(4) 0.8672(3) 0.7801(2) 0.0283(10) Uani 1 1 d . . . . .
H8 H 0.622067 0.859513 0.815033 0.034 Uiso 1 1 calc R . . . .
C16 C 0.2858(3) 0.8484(2) 0.3776(2) 0.0229(9) Uani 1 1 d . . . . .
C23 C 0.1567(4) 0.9029(3) 0.6282(3) 0.0354(11) Uani 1 1 d . . . . .
C19 C 0.4446(4) 0.6855(2) 0.3977(2) 0.0286(10) Uani 1 1 d . . . . .
H19 H 0.390205 0.683303 0.351097 0.034 Uiso 1 1 calc R . . . .
C22 C 0.5972(3) 0.6961(2) 0.5317(2) 0.0274(9) Uani 1 1 d . . . . .
H22 H 0.650567 0.699742 0.578627 0.033 Uiso 1 1 calc R . . . .
C3 C 0.4182(4) 0.6110(3) 0.6673(2) 0.0332(10) Uani 1 1 d . . . . .
H3A H 0.437617 0.555085 0.696584 0.040 Uiso 1 1 calc R . . . .
C25 C 0.7503(3) 0.8693(2) 0.4746(2) 0.0265(9) Uani 1 1 d . . . . .
C11 C 0.7769(4) 0.8863(3) 0.6771(2) 0.0314(10) Uani 1 1 d . . . . .
H11 H 0.816839 0.892517 0.641197 0.038 Uiso 1 1 calc R . . . .
C20 C 0.5029(4) 0.6045(3) 0.4277(2) 0.0347(11) Uani 1 1 d . . . . .
H20 H 0.489922 0.545906 0.401278 0.042 Uiso 1 1 calc R . . . .
C21 C 0.5795(4) 0.6093(3) 0.4955(2) 0.0345(10) Uani 1 1 d . . . . .
H21 H 0.619448 0.554246 0.517250 0.041 Uiso 1 1 calc R . . . .
C9 C 0.7769(4) 0.8716(3) 0.8033(2) 0.0365(11) Uani 1 1 d . . . . .
H9 H 0.814746 0.868377 0.854651 0.044 Uiso 1 1 calc R . . . .
C10 C 0.8349(4) 0.8807(3) 0.7515(2) 0.0400(11) Uani 1 1 d . . . . .
H10 H 0.913253 0.883072 0.766344 0.048 Uiso 1 1 calc R . . . .
C1 C 0.3148(3) 0.6896(2) 0.5582(2) 0.0273(9) Uani 1 1 d . . . . .
H1 H 0.262089 0.686780 0.510959 0.033 Uiso 1 1 calc R . . . .
C15 C 0.2340(4) 0.8227(3) 0.3049(2) 0.0381(11) Uani 1 1 d . . . . .
H15 H 0.274835 0.816408 0.269481 0.046 Uiso 1 1 calc R . . . .
C24 C 0.0367(4) 0.9123(4) 0.6248(3) 0.0549(14) Uani 1 1 d . . . . .
H24A H 0.024463 0.973159 0.646899 0.082 Uiso 1 1 calc GR . . . .
H24B H 0.015293 0.859794 0.652368 0.082 Uiso 1 1 calc GR . . . .
H24C H -0.007828 0.910058 0.572955 0.082 Uiso 1 1 calc GR . . . .
C12 C 0.1205(4) 0.8442(3) 0.4079(2) 0.0353(10) Uani 1 1 d . . . . .
H12 H 0.080591 0.852337 0.443633 0.042 Uiso 1 1 calc R . . . .
C2 C 0.3414(4) 0.6067(3) 0.5997(2) 0.0331(10) Uani 1 1 d . . . . .
H2 H 0.306710 0.547990 0.581553 0.040 Uiso 1 1 calc R . . . .
C26 C 0.7477(5) 0.8677(3) 0.3949(3) 0.0517(14) Uani 1 1 d . . . . .
H26A H 0.710005 0.924877 0.370396 0.077 Uiso 1 1 calc GR . . . .
H26B H 0.707999 0.810858 0.371302 0.077 Uiso 1 1 calc GR . . . .
H26C H 0.823363 0.866337 0.390558 0.077 Uiso 1 1 calc GR . . . .
C14 C 0.1219(4) 0.8067(4) 0.2853(3) 0.0536(14) Uani 1 1 d . . . . .
H14 H 0.084648 0.788316 0.235985 0.064 Uiso 1 1 calc R . . . .
O9 O 0.8664(5) 0.6267(3) 0.4931(3) 0.0935(15) Uani 1 1 d . . . . .
H9A H 0.837170 0.674075 0.507439 0.140 Uiso 1 1 calc GR . . A 1
C13 C 0.0639(4) 0.8171(4) 0.3367(3) 0.0526(14) Uani 1 1 d . . . . .
H13 H -0.013406 0.805918 0.323715 0.063 Uiso 1 1 calc R . . . .
O10A O 0.8012(7) 0.4729(5) 0.5727(4) 0.092(2) Uani 0.707(10) 1 d D U P B 1
H10A H 0.844963 0.507341 0.557490 0.20(8) Uiso 0.707(10) 1 calc GR . P B 1
C30A C 0.7887(15) 0.5653(8) 0.6859(6) 0.101(4) Uani 0.707(10) 1 d D U P B 1
H30A H 0.804215 0.622513 0.660573 0.152 Uiso 0.707(10) 1 calc GR . P B 1
H30B H 0.827229 0.569370 0.738864 0.152 Uiso 0.707(10) 1 calc GR . P B 1
H30C H 0.709013 0.560345 0.679416 0.152 Uiso 0.707(10) 1 calc GR . P B 1
C29A C 0.8274(9) 0.4795(7) 0.6536(4) 0.088(3) Uani 0.707(10) 1 d D U P B 1
H29A H 0.908682 0.475976 0.673787 0.106 Uiso 0.707(10) 1 calc R . P B 1
H29B H 0.796278 0.422634 0.671658 0.106 Uiso 0.707(10) 1 calc R . P B 1
C27 C 0.9826(7) 0.6444(6) 0.5045(5) 0.102(2) Uani 1 1 d . . . . .
H27A H 1.014759 0.596287 0.477968 0.122 Uiso 1 1 calc R . . . .
H27B H 0.994215 0.708406 0.485759 0.122 Uiso 1 1 calc R . . . .
C28 C 1.0335(7) 0.6386(8) 0.5828(5) 0.134(3) Uani 1 1 d . . . . .
H28A H 1.103321 0.673881 0.595240 0.200 Uiso 1 1 calc GR . . . .
H28B H 1.047798 0.571717 0.597230 0.200 Uiso 1 1 calc GR . . . .
H28C H 0.984161 0.666333 0.609474 0.200 Uiso 1 1 calc GR . . . .
C30B C 0.813(5) 0.5379(18) 0.6994(18) 0.133(12) Uani 0.293(10) 1 d D U P B 2
H30D H 0.853663 0.560034 0.749073 0.200 Uiso 0.293(10) 1 calc GR . P B 2
H30E H 0.733933 0.544251 0.692756 0.200 Uiso 0.293(10) 1 calc GR . P B 2
H30F H 0.834838 0.576529 0.662032 0.200 Uiso 0.293(10) 1 calc GR . P B 2
C29B C 0.841(2) 0.4362(14) 0.6907(12) 0.088(3) Uani 0.293(10) 1 d D U P B 2
H29C H 0.900266 0.414025 0.733926 0.106 Uiso 0.293(10) 1 calc R . P B 2
H29D H 0.775236 0.395160 0.684937 0.106 Uiso 0.293(10) 1 calc R . P B 2
O10B O 0.878(4) 0.436(3) 0.6236(18) 0.272(15) Uani 0.293(10) 1 d D U P B 2
H4 H 0.501(3) 0.932(2) 0.369(2) 0.042(14) Uiso 1 1 d D . . . .

loop_
_atom_site_aniso_label
_atom_site_aniso_U_11
_atom_site_aniso_U_22
_atom_site_aniso_U_33
_atom_site_aniso_U_23
_atom_site_aniso_U_13
_atom_site_aniso_U_12
Co2 0.0196(3) 0.0140(2) 0.0171(3) 0.00100(18) 0.0057(2) 0.00068(19)
Co1 0.0192(3) 0.0165(2) 0.0206(3) 0.00046(19) 0.0067(2) -0.0005(2)
O2 0.0203(15) 0.0123(11) 0.0155(12) -0.0023(9) 0.0045(11) -0.0009(9)
O7 0.0222(16) 0.0179(12) 0.0297(14) 0.0022(10) 0.0121(12) 0.0021(10)
O1 0.0234(16) 0.0157(11) 0.0166(12) 0.0043(9) 0.0060(11) 0.0004(10)
O3 0.031(2) 0.0265(14) 0.0218(14) -0.0004(11) 0.0126(13) 0.0012(13)
O4 0.0371(19) 0.0234(13) 0.0187(13) -0.0041(11) 0.0131(13) -0.0099(12)
O5 0.0249(17) 0.0344(15) 0.0395(17) 0.0001(12) 0.0178(14) 0.0000(12)
N2 0.025(2) 0.0212(15) 0.0252(17) 0.0028(13) 0.0081(15) 0.0017(13)
N1 0.0201(19) 0.0194(15) 0.0258(17) -0.0003(13) 0.0097(15) -0.0004(13)
O6 0.037(2) 0.075(2) 0.042(2) 0.0019(17) 0.0191(18) -0.0009(17)
N3 0.022(2) 0.0211(15) 0.0249(17) -0.0008(13) 0.0044(15) -0.0028(13)
N4 0.0231(19) 0.0195(15) 0.0229(17) 0.0008(12) 0.0096(15) 0.0015(13)
O8 0.042(2) 0.0342(16) 0.053(2) 0.0030(14) 0.0104(17) 0.0174(14)
C7 0.024(2) 0.0144(16) 0.0220(19) 0.0035(14) 0.0044(17) 0.0019(15)
C6 0.027(2) 0.0187(17) 0.0154(18) 0.0038(14) 0.0090(17) 0.0031(16)
C5 0.023(2) 0.0198(17) 0.0210(19) 0.0017(15) 0.0125(17) 0.0004(15)
C18 0.026(2) 0.0158(17) 0.0223(19) -0.0004(14) 0.0135(18) -0.0025(15)
C17 0.026(2) 0.0170(17) 0.0191(19) -0.0026(14) 0.0090(17) -0.0009(15)
C4 0.039(3) 0.0220(19) 0.025(2) 0.0038(15) 0.013(2) 0.0037(17)
C8 0.034(3) 0.029(2) 0.020(2) 0.0040(16) 0.0053(19) 0.0011(18)
C16 0.030(3) 0.0173(17) 0.0198(19) -0.0023(14) 0.0034(18) -0.0028(16)
C23 0.035(3) 0.032(2) 0.047(3) -0.006(2) 0.025(2) -0.0036(19)
C19 0.037(3) 0.0209(19) 0.030(2) -0.0067(16) 0.012(2) -0.0050(17)
C22 0.024(2) 0.0231(19) 0.036(2) 0.0064(16) 0.010(2) 0.0055(16)
C3 0.051(3) 0.0173(18) 0.035(2) 0.0061(17) 0.018(2) 0.0021(18)
C25 0.024(2) 0.0211(19) 0.037(2) -0.0067(17) 0.014(2) -0.0011(17)
C11 0.024(3) 0.040(2) 0.031(2) 0.0063(18) 0.009(2) 0.0021(19)
C20 0.043(3) 0.021(2) 0.045(3) -0.0088(18) 0.020(2) -0.0015(18)
C21 0.041(3) 0.0193(19) 0.046(3) 0.0033(18) 0.018(2) 0.0059(18)
C9 0.042(3) 0.041(2) 0.022(2) 0.0063(18) 0.001(2) -0.001(2)
C10 0.026(3) 0.053(3) 0.036(3) 0.006(2) 0.000(2) 0.002(2)
C1 0.029(3) 0.0212(19) 0.033(2) -0.0010(16) 0.011(2) -0.0038(17)
C15 0.040(3) 0.044(2) 0.027(2) -0.0102(19) 0.005(2) -0.003(2)
C24 0.034(3) 0.080(4) 0.059(3) -0.010(3) 0.027(3) -0.007(3)
C12 0.028(3) 0.039(2) 0.039(3) -0.0071(19) 0.008(2) -0.0063(19)
C2 0.046(3) 0.0185(19) 0.039(2) -0.0024(17) 0.018(2) -0.0054(18)
C26 0.080(4) 0.042(3) 0.046(3) -0.008(2) 0.039(3) 0.008(2)
C14 0.036(3) 0.078(4) 0.038(3) -0.022(3) -0.004(3) -0.011(3)
O9 0.115(5) 0.071(3) 0.094(4) -0.006(2) 0.027(3) 0.029(3)
C13 0.025(3) 0.069(3) 0.056(3) -0.021(3) -0.001(3) -0.010(2)
O10A 0.087(6) 0.083(5) 0.089(4) 0.015(4) -0.001(4) -0.001(4)
C30A 0.143(12) 0.086(7) 0.060(6) 0.056(5) 0.003(7) 0.031(7)
C29A 0.074(6) 0.104(7) 0.079(5) 0.038(5) 0.010(5) 0.013(5)
C27 0.077(6) 0.109(6) 0.131(7) -0.003(5) 0.048(6) 0.015(5)
C28 0.087(7) 0.212(11) 0.095(6) -0.013(7) 0.014(6) -0.033(6)
C30B 0.20(3) 0.099(10) 0.10(2) 0.072(14) 0.04(2) 0.031(16)
C29B 0.074(7) 0.104(7) 0.080(5) 0.039(5) 0.009(6) 0.012(6)
O10B 0.30(3) 0.38(3) 0.184(19) 0.03(2) 0.15(2) 0.04(3)

loop_
_atom_type_symbol
_atom_type_description
_atom_type_scat_dispersion_real
_atom_type_scat_dispersion_imag
_atom_type_scat_source
C C 0.0033 0.0016 'International Tables Vol C Tables 4.2.6.8 and 6.1.1.4'
H H 0.0000 0.0000 'International Tables Vol C Tables 4.2.6.8 and 6.1.1.4'
Co Co 0.3494 0.9721 'International Tables Vol C Tables 4.2.6.8 and 6.1.1.4'
N N 0.0061 0.0033 'International Tables Vol C Tables 4.2.6.8 and 6.1.1.4'
O O 0.0106 0.0060 'International Tables Vol C Tables 4.2.6.8 and 6.1.1.4'

loop_
_exptl_crystal_face_index_h
_exptl_crystal_face_index_k
_exptl_crystal_face_index_l
_exptl_crystal_face_perp_dist
-1 20 -1 0.0648
13 -12 2 0.0574
1 -20 1 0.0597
-13 1 22 0.1130
4 -15 -17 0.1090
-17 1 -1 0.0281
17 -1 1 0.0441
-1 -19 -8 0.0784
17 3 -2 0.0345
-2 0 26 0.1265
-9 -17 -1 0.0571
1 20 3 0.0664
15 -3 7 0.0563
-13 10 -8 0.0631
15 -11 -7 0.0649
-17 0 1 0.0230
-6 18 0 0.0601
2 15 -17 0.1161

loop_
_geom_angle_atom_site_label_1
_geom_angle_atom_site_label_2
_geom_angle_atom_site_label_3
_geom_angle
_geom_angle_site_symmetry_1
_geom_angle_site_symmetry_3
O2 Co2 O2 81.63(9) . 3_676
O2 Co2 O7 104.70(10) . .
O2 Co2 O1 85.61(8) 3_676 .
O2 Co2 O1 81.37(9) . .
O2 Co2 N2 154.78(11) . .
O2 Co2 N4 76.84(10) . .
O2 Co2 N4 154.02(10) 3_676 .
O7 Co2 O2 79.39(9) . 3_676
O7 Co2 O1 162.69(9) . .
O7 Co2 N2 100.19(12) . .
O7 Co2 N4 92.10(10) . .
O1 Co2 N4 105.12(10) . .
N2 Co2 O2 107.21(10) . 3_676
N2 Co2 O1 75.96(11) . .
N2 Co2 N4 98.41(11) . .
O7 Co1 O2 76.02(9) 3_676 .
O7 Co1 N1 167.87(11) 3_676 .
O1 Co1 O2 80.88(9) . .
O1 Co1 O7 91.64(9) . 3_676
O1 Co1 N1 76.39(10) . .
O1 Co1 N3 151.37(11) . .
O5 Co1 O2 160.47(10) . .
O5 Co1 O7 92.18(10) . 3_676
O5 Co1 O1 115.46(11) . .
O5 Co1 N1 91.29(11) . .
O5 Co1 N3 91.47(12) . .
N1 Co1 O2 103.50(10) . .
N3 Co1 O2 74.96(11) . .
N3 Co1 O7 97.12(10) . 3_676
N3 Co1 N1 94.40(11) . .
Co2 O2 Co2 98.37(9) . 3_676
Co2 O2 Co1 99.52(9) 3_676 .
Co2 O2 Co1 95.78(9) . .
C17 O2 Co2 128.5(2) . 3_676
C17 O2 Co2 116.9(2) . .
C17 O2 Co1 111.9(2) . .
Co2 O7 Co1 103.53(10) . 3_676
C25 O7 Co2 124.4(2) . .
C25 O7 Co1 130.4(2) . 3_676
Co1 O1 Co2 98.36(10) . .
C6 O1 Co2 111.3(2) . .
C6 O1 Co1 117.3(2) . .
C6 O3 H3 109.5 . .
C17 O4 H4 100(3) . .
C23 O5 Co1 136.1(3) . .
C7 N2 Co2 115.9(3) . .
C11 N2 Co2 124.2(3) . .
C11 N2 C7 118.9(3) . .
C5 N1 Co1 113.5(2) . .
C5 N1 C1 118.5(3) . .
C1 N1 Co1 127.7(3) . .
C16 N3 Co1 116.9(3) . .
C12 N3 Co1 124.0(3) . .
C12 N3 C16 118.9(3) . .
C18 N4 Co2 114.0(2) . .
C18 N4 C22 118.6(3) . .
C22 N4 Co2 127.1(3) . .
N2 C7 C6 114.5(3) . .
N2 C7 C8 121.8(4) . .
C8 C7 C6 123.6(3) . .
O1 C6 O3 112.2(3) . .
O1 C6 C7 107.6(3) . .
O1 C6 C5 109.1(3) . .
O3 C6 C7 106.6(3) . .
O3 C6 C5 109.0(3) . .
C7 C6 C5 112.4(3) . .
N1 C5 C6 115.2(3) . .
N1 C5 C4 122.6(3) . .
C4 C5 C6 122.1(3) . .
N4 C18 C17 116.4(3) . .
N4 C18 C19 122.3(3) . .
C19 C18 C17 121.3(3) . .
O2 C17 O4 112.7(3) . .
O2 C17 C18 109.2(3) . .
O2 C17 C16 108.6(3) . .
O4 C17 C18 107.1(3) . .
O4 C17 C16 109.0(3) . .
C16 C17 C18 110.2(3) . .
C5 C4 H4A 120.7 . .
C3 C4 C5 118.6(4) . .
C3 C4 H4A 120.7 . .
C7 C8 H8 120.5 . .
C9 C8 C7 119.1(4) . .
C9 C8 H8 120.5 . .
N3 C16 C17 115.0(3) . .
N3 C16 C15 121.9(4) . .
C15 C16 C17 123.0(4) . .
O5 C23 C24 115.7(4) . .
O6 C23 O5 124.9(4) . .
O6 C23 C24 119.4(4) . .
C18 C19 H19 120.9 . .
C20 C19 C18 118.2(4) . .
C20 C19 H19 120.9 . .
N4 C22 H22 118.6 . .
N4 C22 C21 122.8(4) . .
C21 C22 H22 118.6 . .
C4 C3 H3A 120.2 . .
C2 C3 C4 119.6(4) . .
C2 C3 H3A 120.2 . .
O7 C25 C26 117.0(4) . .
O8 C25 O7 121.5(4) . .
O8 C25 C26 121.4(4) . .
N2 C11 H11 118.9 . .
N2 C11 C10 122.2(4) . .
C10 C11 H11 118.9 . .
C19 C20 H20 120.2 . .
C21 C20 C19 119.7(4) . .
C21 C20 H20 120.2 . .
C22 C21 H21 120.8 . .
C20 C21 C22 118.4(4) . .
C20 C21 H21 120.8 . .
C8 C9 H9 120.3 . .
C10 C9 C8 119.3(4) . .
C10 C9 H9 120.3 . .
C11 C10 H10 120.6 . .
C9 C10 C11 118.8(4) . .
C9 C10 H10 120.6 . .
N1 C1 H1 119.1 . .
N1 C1 C2 121.9(4) . .
C2 C1 H1 119.1 . .
C16 C15 H15 120.9 . .
C14 C15 C16 118.3(4) . .
C14 C15 H15 120.9 . .
C23 C24 H24A 109.5 . .
C23 C24 H24B 109.5 . .
C23 C24 H24C 109.5 . .
H24A C24 H24B 109.5 . .
H24A C24 H24C 109.5 . .
H24B C24 H24C 109.5 . .
N3 C12 H12 118.9 . .
N3 C12 C13 122.3(4) . .
C13 C12 H12 118.9 . .
C3 C2 C1 118.8(4) . .
C3 C2 H2 120.6 . .
C1 C2 H2 120.6 . .
C25 C26 H26A 109.5 . .
C25 C26 H26B 109.5 . .
C25 C26 H26C 109.5 . .
H26A C26 H26B 109.5 . .
H26A C26 H26C 109.5 . .
H26B C26 H26C 109.5 . .
C15 C14 H14 119.9 . .
C13 C14 C15 120.2(4) . .
C13 C14 H14 119.9 . .
C27 O9 H9A 109.5 . .
C12 C13 H13 120.8 . .
C14 C13 C12 118.4(5) . .
C14 C13 H13 120.8 . .
C29A O10A H10A 109.5 . .
H30A C30A H30B 109.5 . .
H30A C30A H30C 109.5 . .
H30B C30A H30C 109.5 . .
C29A C30A H30A 109.5 . .
C29A C30A H30B 109.5 . .
C29A C30A H30C 109.5 . .
O10A C29A C30A 117.9(8) . .
O10A C29A H29A 107.8 . .
O10A C29A H29B 107.8 . .
C30A C29A H29A 107.8 . .
C30A C29A H29B 107.8 . .
H29A C29A H29B 107.2 . .
O9 C27 H27A 110.3 . .
O9 C27 H27B 110.3 . .
H27A C27 H27B 108.6 . .
C28 C27 O9 106.9(7) . .
C28 C27 H27A 110.3 . .
C28 C27 H27B 110.3 . .
C27 C28 H28A 109.5 . .
C27 C28 H28B 109.5 . .
C27 C28 H28C 109.5 . .
H28A C28 H28B 109.5 . .
H28A C28 H28C 109.5 . .
H28B C28 H28C 109.5 . .
H30D C30B H30E 109.5 . .
H30D C30B H30F 109.5 . .
H30E C30B H30F 109.5 . .
C29B C30B H30D 109.5 . .
C29B C30B H30E 109.5 . .
C29B C30B H30F 109.5 . .
C30B C29B H29C 111.0 . .
C30B C29B H29D 111.0 . .
H29C C29B H29D 109.0 . .
O10B C29B C30B 103.9(4) . .
O10B C29B H29C 111.0 . .
O10B C29B H29D 111.0 . .

loop_
_geom_bond_atom_site_label_1
_geom_bond_atom_site_label_2
_geom_bond_distance
_geom_bond_site_symmetry_2
Co2 O2 2.048(2) .
Co2 O2 2.130(2) 3_676
Co2 O7 2.051(3) .
Co2 O1 2.140(2) .
Co2 N2 2.098(3) .
Co2 N4 2.146(3) .
Co1 O2 2.190(2) .
Co1 O7 2.147(2) 3_676
Co1 O1 2.015(3) .
Co1 O5 2.015(3) .
Co1 N1 2.178(3) .
Co1 N3 2.122(3) .
O2 C17 1.386(4) .
O7 C25 1.311(4) .
O1 C6 1.391(4) .
O3 H3 0.8400 .
O3 C6 1.409(4) .
O4 C17 1.412(4) .
O4 H4 0.859(5) .
O5 C23 1.270(5) .
N2 C7 1.342(5) .
N2 C11 1.336(5) .
N1 C5 1.333(5) .
N1 C1 1.343(5) .
O6 C23 1.242(5) .
N3 C16 1.341(5) .
N3 C12 1.338(5) .
N4 C18 1.330(5) .
N4 C22 1.339(5) .
O8 C25 1.227(5) .
C7 C6 1.523(5) .
C7 C8 1.383(5) .
C6 C5 1.545(5) .
C5 C4 1.380(5) .
C18 C17 1.539(5) .
C18 C19 1.392(5) .
C17 C16 1.523(5) .
C4 H4A 0.9500 .
C4 C3 1.375(5) .
C8 H8 0.9500 .
C8 C9 1.377(6) .
C16 C15 1.387(5) .
C23 C24 1.501(6) .
C19 H19 0.9500 .
C19 C20 1.386(6) .
C22 H22 0.9500 .
C22 C21 1.382(5) .
C3 H3A 0.9500 .
C3 C2 1.367(6) .
C25 C26 1.485(6) .
C11 H11 0.9500 .
C11 C10 1.386(6) .
C20 H20 0.9500 .
C20 C21 1.370(6) .
C21 H21 0.9500 .
C9 H9 0.9500 .
C9 C10 1.374(6) .
C10 H10 0.9500 .
C1 H1 0.9500 .
C1 C2 1.390(5) .
C15 H15 0.9500 .
C15 C14 1.377(7) .
C24 H24A 0.9800 .
C24 H24B 0.9800 .
C24 H24C 0.9800 .
C12 H12 0.9500 .
C12 C13 1.382(6) .
C2 H2 0.9500 .
C26 H26A 0.9800 .
C26 H26B 0.9800 .
C26 H26C 0.9800 .
C14 H14 0.9500 .
C14 C13 1.369(7) .
O9 H9A 0.8400 .
O9 C27 1.442(8) .
C13 H13 0.9500 .
O10A H10A 0.8400 .
O10A C29A 1.465(4) .
C30A H30A 0.9800 .
C30A H30B 0.9800 .
C30A H30C 0.9800 .
C30A C29A 1.489(4) .
C29A H29A 0.9900 .
C29A H29B 0.9900 .
C27 H27A 0.9900 .
C27 H27B 0.9900 .
C27 C28 1.433(10) .
C28 H28A 0.9800 .
C28 H28B 0.9800 .
C28 H28C 0.9800 .
C30B H30D 0.9800 .
C30B H30E 0.9800 .
C30B H30F 0.9800 .
C30B C29B 1.488(4) .
C29B H29C 0.9900 .
C29B H29D 0.9900 .
C29B O10B 1.455(4) .

loop_
_exptl_oxdiff_crystal_face_indexfrac_h
_exptl_oxdiff_crystal_face_indexfrac_k
_exptl_oxdiff_crystal_face_indexfrac_l
_exptl_oxdiff_crystal_face_x
_exptl_oxdiff_crystal_face_y
_exptl_oxdiff_crystal_face_z
-0.9987 20.0030 -1.0002 0.1903 -0.2979 -0.9501
13.0018 -11.9990 1.9990 0.4766 0.6288 0.6022
0.9987 -20.0030 1.0002 -0.1903 0.2979 0.9501
-13.0027 0.9983 22.0041 -0.8446 0.3704 -0.3427
3.9997 -15.0023 -17.0024 0.1948 -0.3177 0.9226
-17.0035 0.9964 -0.9984 -0.8078 -0.5950 -0.1022
17.0035 -0.9964 0.9984 0.8078 0.5950 0.1022
-1.0017 -19.0037 -8.0008 -0.1857 -0.1054 0.9947
17.0038 3.0042 -2.0020 0.8838 0.4400 -0.0559
-2.0005 0.0008 26.0035 -0.3598 0.8814 -0.2970
-9.0032 -17.0048 -0.9991 -0.6236 -0.1312 0.7903
1.0017 20.0036 3.0001 0.2475 -0.0880 -0.9869
15.0029 -2.9969 6.9993 0.6268 0.7718 0.1235
-13.0019 9.9984 -7.9997 -0.4390 -0.8241 -0.4397
15.0023 -10.9988 -7.0024 0.6764 0.3543 0.6622
-17.0035 -0.0037 1.0019 -0.8394 -0.5108 -0.0766
-5.9999 18.0016 0.0005 -0.0866 -0.3995 -0.8847
2.0016 15.0021 -17.0024 0.4407 -0.7260 -0.5212
